data_1557129
loop_
_publ_author_name
'Cole, Charles J. F.'
'Fuentes, Lilia'
'Snyder, Scott A.'

_publ_section_title
;
 Asymmetric pyrone Diels--Alder reactions enabled by dienamine catalysis
;
_journal_issue 8
_journal_name_full 'Chemical Science'
_journal_page_first 2175
_journal_page_last 2180
_journal_paper_doi 10.1039/C9SC05738B
_journal_volume 11
_journal_year 2020
_chemical_absolute_configuration ad
_chemical_formula_moiety 'C17 H20 O6'
_chemical_formula_sum 'C17 H20 O6'
_chemical_formula_weight 320.33
_space_group_crystal_system monoclinic
_space_group_IT_number 4
_space_group_name_Hall 'P 2yb'
_space_group_name_H-M_alt 'P 1 21 1'
_atom_sites_solution_hydrogens geom
_atom_sites_solution_primary dual
_audit_creation_date 2018-10-10
_audit_creation_method
;
Olex2 1.2
(compiled 2018.05.29 svn.r3508 for OlexSys, GUI svn.r5506)
;
_audit_update_record
;
2019-11-11 deposited with the CCDC.	2020-01-22 downloaded from the CCDC.
;
_cell_angle_alpha 90
_cell_angle_beta 92.494(2)
_cell_angle_gamma 90
_cell_formula_units_Z 4
_cell_length_a 7.0910(4)
_cell_length_b 16.2621(9)
_cell_length_c 13.2704(7)
_cell_measurement_reflns_used 9899
_cell_measurement_temperature 100(2)
_cell_measurement_theta_max 72.69
_cell_measurement_theta_min 4.30
_cell_volume 1528.82(15)
_computing_cell_refinement 'SAINT V.8.35A (Bruker AXS Inc., 2013)'
_computing_data_collection 'APEX3 v.2015.9-0 (Bruker AXS Inc., 2015)'
_computing_data_reduction 'SAINT V.8.35A (Bruker AXS Inc., 2013)'
_computing_molecular_graphics
;
OLEX2: a complete structure solution, refinement and analysis program 
Dolomanov et al., 2009

Mercury: visualization and analysis of crystal structures
Macrae, et al., 2006

O. V. Dolomanov, L. J. Bourhis, R. J. Gildea, J. A. K. Howard and H. Puschmann.
J. Appl. Cryst. (2009). 42, 339-341;

C. F. Macrae, P. R. Edgington, P. McCabe, E. Pidcock, G. P. Shields, R. Taylor,
M. Towler and J. van de Streek, J. Appl. Cryst. (2006). 39, 453-457.
;
_computing_publication_material
;
 APEX3 v.2015.5-2 (Bruker AXS Inc., 2015)
 OLEX2 (Dolomanov et al., 2009)
;
_computing_structure_refinement 'XL-2018/3 (Sheldrick, 2015b)'
_computing_structure_solution 'XT 2018/2 (Sheldrick, 2015a)'
_diffrn_ambient_temperature 100(2)
_diffrn_detector 'Bruker PHOTON 100'
_diffrn_detector_area_resol_mean 10.4167
_diffrn_detector_type CMOS
_diffrn_measured_fraction_theta_full 0.994
_diffrn_measured_fraction_theta_max 0.993
_diffrn_measurement_device_type 'Bruker D8 Venture'
_diffrn_measurement_method 'omega and phi scans'
_diffrn_radiation_monochromator mirrors
_diffrn_radiation_type CuK\a
_diffrn_radiation_wavelength 1.54178
_diffrn_reflns_av_R_equivalents 0.0301
_diffrn_reflns_av_unetI/netI 0.0249
_diffrn_reflns_Laue_measured_fraction_full 0.994
_diffrn_reflns_Laue_measured_fraction_max 0.993
_diffrn_reflns_limit_h_max 8
_diffrn_reflns_limit_h_min -8
_diffrn_reflns_limit_k_max 20
_diffrn_reflns_limit_k_min -20
_diffrn_reflns_limit_l_max 16
_diffrn_reflns_limit_l_min -16
_diffrn_reflns_number 25135
_diffrn_reflns_point_group_measured_fraction_full 0.994
_diffrn_reflns_point_group_measured_fraction_max 0.990
_diffrn_reflns_theta_full 67.679
_diffrn_reflns_theta_max 72.687
_diffrn_reflns_theta_min 3.333
_diffrn_source 'micro-focus X-ray tube'
_diffrn_source_type 'INCOATEC ImuS'
_diffrn_standards_number 0
_exptl_absorpt_coefficient_mu 0.881
_exptl_absorpt_correction_T_max 0.7536
_exptl_absorpt_correction_T_min 0.5331
_exptl_absorpt_correction_type multi-scan
_exptl_absorpt_process_details
;
SADABS-2016/2 (Bruker,2016/2) was used for absorption correction. 
wR2(int) was 0.1514 before and 0.0521 after correction. 
The Ratio of minimum to maximum transmission is 0.7074. 
;
_exptl_crystal_colour 'clear colourless'
_exptl_crystal_colour_lustre clear
_exptl_crystal_colour_primary colourless
_exptl_crystal_density_diffrn 1.392
_exptl_crystal_description block
_exptl_crystal_F_000 680
_exptl_crystal_size_max 0.38
_exptl_crystal_size_mid 0.31
_exptl_crystal_size_min 0.28
_refine_diff_density_max 0.200
_refine_diff_density_min -0.189
_refine_diff_density_rms 0.043
_refine_ls_abs_structure_details
;
 Flack x determined using 2775 quotients [(I+)-(I-)]/[(I+)+(I-)]
 (Parsons, Flack and Wagner, Acta Cryst. B69 (2013) 249-259).
;
_refine_ls_abs_structure_Flack -0.01(4)
_refine_ls_extinction_method none
_refine_ls_goodness_of_fit_ref 1.042
_refine_ls_hydrogen_treatment constr
_refine_ls_matrix_type full
_refine_ls_number_parameters 419
_refine_ls_number_reflns 6029
_refine_ls_number_restraints 1
_refine_ls_restrained_S_all 1.042
_refine_ls_R_factor_all 0.0280
_refine_ls_R_factor_gt 0.0275
_refine_ls_shift/su_max 0.001
_refine_ls_shift/su_mean 0.000
_refine_ls_structure_factor_coef Fsqd
_refine_ls_weighting_details 'w=1/[\s^2^(Fo^2^)+(0.0455P)^2^+0.1930P] where P=(Fo^2^+2Fc^2^)/3'
_refine_ls_weighting_scheme calc
_refine_ls_wR_factor_gt 0.0705
_refine_ls_wR_factor_ref 0.0709
_reflns_Friedel_coverage 0.922
_reflns_Friedel_fraction_full 0.993
_reflns_Friedel_fraction_max 0.986
_reflns_number_gt 5944
_reflns_number_total 6029
_reflns_threshold_expression 'I > 2\s(I)'
_cod_data_source_file c9sc05738b2.cif
_cod_data_source_block cu_0682_cole_am_0m
_cod_depositor_comments
;Adding full bibliography for 1557123--1557130.cif.

 Adding full bibliography for 1557123--1557130.cif.
;
_cod_database_code 1557129
_shelx_shelxl_version_number 2018/3
_shelx_space_group_comment
;
The symmetry employed for this shelxl refinement is uniquely defined
by the following loop, which should always be used as a source of
symmetry information in preference to the above space-group names.
They are only intended as comments.
;
_shelx_estimated_absorpt_t_max 0.791
_shelx_estimated_absorpt_t_min 0.731
_olex2_refinement_description
;
1. Fixed Uiso
 At 1.2 times of:
  All C(H) groups, All C(H,H) groups
 At 1.5 times of:
  All C(H,H,H) groups
2.a Ternary CH refined with riding coordinates:
 C4(H4), C7(H7), C9(H9), C21(H21), C22(H22), C24(H24)
2.b Secondary CH2 refined with riding coordinates:
 C10(H10A,H10B), C11(H11A,H11B), C12(H12A,H12B), C13(H13A,H13B), C27(H27A,
 H27B), C28(H28A,H28B), C29(H29A,H29B), C30(H30A,H30B)
2.c Aromatic/amide H refined with riding coordinates:
 C6(H6), C14(H14), C15(H15), C26(H26), C31(H31), C32(H32)
2.d Idealised Me refined as rotating group:
 C1(H1A,H1B,H1C), C17(H17A,H17B,H17C), C18(H18A,H18B,H18C), C34(H34A,H34B,H34C)
;
_olex2_submission_special_instructions 'No special instructions were received'

loop_
_space_group_symop_operation_xyz
'x, y, z'
'-x, y+1/2, -z'

loop_
_atom_site_label
_atom_site_type_symbol
_atom_site_fract_x
_atom_site_fract_y
_atom_site_fract_z
_atom_site_U_iso_or_equiv
_atom_site_adp_type
_atom_site_occupancy
_atom_site_site_symmetry_order
_atom_site_calc_flag
_atom_site_refinement_flags_posn
O1 O 0.47488(19) 0.08245(9) 1.20889(9) 0.0214(3) Uani 1 1 d .
O2 O 0.59619(19) 0.16748(9) 1.32872(10) 0.0225(3) Uani 1 1 d .
O3 O 0.33200(17) 0.35687(8) 1.18837(9) 0.0179(3) Uani 1 1 d .
O4 O 0.10254(18) 0.38228(9) 1.07373(10) 0.0240(3) Uani 1 1 d .
O5 O 0.4373(2) 0.24908(9) 0.64805(10) 0.0252(3) Uani 1 1 d .
O6 O 0.4788(2) 0.11315(9) 0.66950(11) 0.0246(3) Uani 1 1 d .
C1 C 0.5084(3) 0.01440(12) 1.27763(15) 0.0263(4) Uani 1 1 d .
H1A H 0.441777 -0.034451 1.251460 0.040 Uiso 1 1 calc GR
H1B H 0.461915 0.028591 1.343903 0.040 Uiso 1 1 calc GR
H1C H 0.644046 0.002988 1.284066 0.040 Uiso 1 1 calc GR
C2 C 0.5229(2) 0.15659(12) 1.24595(13) 0.0160(3) Uani 1 1 d .
C3 C 0.4739(2) 0.22334(11) 1.17389(13) 0.0161(3) Uani 1 1 d .
C4 C 0.5115(2) 0.31185(11) 1.20085(13) 0.0161(3) Uani 1 1 d .
H4 H 0.564419 0.316676 1.271694 0.019 Uiso 1 1 calc R
C5 C 0.2491(2) 0.34803(12) 1.09535(14) 0.0170(3) Uani 1 1 d .
C6 C 0.3926(2) 0.21398(12) 1.08215(13) 0.0167(3) Uani 1 1 d .
H6 H 0.357546 0.162024 1.054488 0.020 Uiso 1 1 calc R
C7 C 0.3617(2) 0.29417(12) 1.02660(13) 0.0164(3) Uani 1 1 d .
H7 H 0.295205 0.285983 0.959344 0.020 Uiso 1 1 calc R
C8 C 0.5603(2) 0.33625(11) 1.01696(13) 0.0151(3) Uani 1 1 d .
C9 C 0.6476(2) 0.34916(11) 1.12629(13) 0.0155(3) Uani 1 1 d .
H9 H 0.772849 0.320995 1.133351 0.019 Uiso 1 1 calc R
C10 C 0.6739(3) 0.44288(11) 1.13992(14) 0.0190(4) Uani 1 1 d .
H10A H 0.641998 0.459770 1.208798 0.023 Uiso 1 1 calc R
H10B H 0.806134 0.458788 1.128839 0.023 Uiso 1 1 calc R
C11 C 0.5393(3) 0.48354(12) 1.06096(14) 0.0212(4) Uani 1 1 d .
H11A H 0.586176 0.538415 1.041583 0.025 Uiso 1 1 calc R
H11B H 0.410994 0.489384 1.086595 0.025 Uiso 1 1 calc R
C12 C 0.5400(3) 0.42343(11) 0.97146(13) 0.0186(4) Uani 1 1 d .
H12A H 0.646820 0.435577 0.928209 0.022 Uiso 1 1 calc R
H12B H 0.420872 0.428033 0.930097 0.022 Uiso 1 1 calc R
C13 C 0.6860(2) 0.28115(12) 0.95321(13) 0.0178(3) Uani 1 1 d .
H13A H 0.812640 0.306382 0.950209 0.021 Uiso 1 1 calc R
H13B H 0.701030 0.226866 0.986368 0.021 Uiso 1 1 calc R
C14 C 0.6048(2) 0.26920(12) 0.84793(13) 0.0185(4) Uani 1 1 d .
H14 H 0.573572 0.317134 0.809857 0.022 Uiso 1 1 calc R
C15 C 0.5734(3) 0.19720(12) 0.80389(14) 0.0194(4) Uani 1 1 d .
H15 H 0.604792 0.148114 0.839638 0.023 Uiso 1 1 calc R
C16 C 0.4899(3) 0.19184(12) 0.69957(14) 0.0189(4) Uani 1 1 d .
C17 C 0.3969(3) 0.10083(13) 0.56897(15) 0.0280(4) Uani 1 1 d .
H17A H 0.465954 0.133753 0.520887 0.042 Uiso 1 1 calc GR
H17B H 0.264251 0.117859 0.566885 0.042 Uiso 1 1 calc GR
H17C H 0.405109 0.042534 0.550975 0.042 Uiso 1 1 calc GR
O7 O -0.01234(19) 0.67298(9) 0.26011(10) 0.0216(3) Uani 1 1 d .
O8 O -0.08434(19) 0.79572(9) 0.19037(9) 0.0228(3) Uani 1 1 d .
O9 O 0.20822(17) 0.91285(8) 0.40980(10) 0.0183(3) Uani 1 1 d .
O10 O 0.43753(18) 0.89331(9) 0.52682(11) 0.0226(3) Uani 1 1 d .
O11 O -0.0095(2) 0.53937(9) 0.79760(10) 0.0223(3) Uani 1 1 d .
O12 O 0.0457(2) 0.66201(9) 0.87022(10) 0.0271(3) Uani 1 1 d .
C18 C -0.0597(3) 0.63445(13) 0.16393(15) 0.0259(4) Uani 1 1 d .
H18A H 0.009479 0.661605 0.110931 0.039 Uiso 1 1 calc GR
H18B H -0.195703 0.639521 0.148736 0.039 Uiso 1 1 calc GR
H18C H -0.024977 0.576148 0.167032 0.039 Uiso 1 1 calc GR
C19 C -0.0271(2) 0.75540(12) 0.26162(13) 0.0170(4) Uani 1 1 d .
C20 C 0.0372(2) 0.79019(12) 0.35961(13) 0.0161(3) Uani 1 1 d .
C21 C 0.0197(2) 0.88129(11) 0.37830(13) 0.0161(3) Uani 1 1 d .
H21 H -0.029923 0.910107 0.316074 0.019 Uiso 1 1 calc R
C22 C -0.1119(2) 0.89457(11) 0.46550(13) 0.0151(3) Uani 1 1 d .
H22 H -0.239073 0.871005 0.447095 0.018 Uiso 1 1 calc R
C23 C -0.0242(2) 0.84837(11) 0.56039(12) 0.0142(3) Uani 1 1 d .
C24 C 0.1621(2) 0.80442(11) 0.52813(13) 0.0154(3) Uani 1 1 d .
H24 H 0.224851 0.773159 0.585170 0.018 Uiso 1 1 calc R
C25 C 0.2872(2) 0.87246(11) 0.49016(13) 0.0165(3) Uani 1 1 d .
C26 C 0.1133(2) 0.74989(11) 0.43884(13) 0.0153(3) Uani 1 1 d .
H26 H 0.134817 0.692227 0.439043 0.018 Uiso 1 1 calc R
C27 C -0.1336(3) 0.98537(12) 0.49712(14) 0.0196(4) Uani 1 1 d .
H27A H -0.025761 1.018686 0.475406 0.024 Uiso 1 1 calc R
H27B H -0.252090 1.009070 0.467540 0.024 Uiso 1 1 calc R
C28 C -0.1375(3) 0.98217(12) 0.61256(14) 0.0194(4) Uani 1 1 d .
H28A H -0.102899 1.035964 0.643006 0.023 Uiso 1 1 calc R
H28B H -0.263548 0.965721 0.634783 0.023 Uiso 1 1 calc R
C29 C 0.0112(2) 0.91659(11) 0.63989(13) 0.0169(3) Uani 1 1 d .
H29A H -0.005078 0.895176 0.708798 0.020 Uiso 1 1 calc R
H29B H 0.140272 0.939298 0.636053 0.020 Uiso 1 1 calc R
C30 C -0.1622(2) 0.78260(11) 0.59716(12) 0.0158(3) Uani 1 1 d .
H30A H -0.282243 0.809600 0.613525 0.019 Uiso 1 1 calc R
H30B H -0.190133 0.743025 0.541816 0.019 Uiso 1 1 calc R
C31 C -0.0869(2) 0.73657(12) 0.68802(13) 0.0165(3) Uani 1 1 d .
H31 H -0.041791 0.768876 0.743649 0.020 Uiso 1 1 calc R
C32 C -0.0762(2) 0.65598(12) 0.69925(13) 0.0181(4) Uani 1 1 d .
H32 H -0.112715 0.620293 0.645179 0.022 Uiso 1 1 calc R
C33 C -0.0062(2) 0.62211(12) 0.79783(14) 0.0179(4) Uani 1 1 d .
C34 C 0.0478(3) 0.50159(13) 0.89301(15) 0.0255(4) Uani 1 1 d .
H34A H 0.052689 0.441751 0.884778 0.038 Uiso 1 1 calc GR
H34B H -0.043372 0.515512 0.943723 0.038 Uiso 1 1 calc GR
H34C H 0.173011 0.521967 0.915037 0.038 Uiso 1 1 calc GR

loop_
_atom_site_aniso_label
_atom_site_aniso_U_11
_atom_site_aniso_U_22
_atom_site_aniso_U_33
_atom_site_aniso_U_23
_atom_site_aniso_U_13
_atom_site_aniso_U_12
O1 0.0313(7) 0.0178(6) 0.0150(6) 0.0017(5) -0.0011(5) -0.0038(6)
O2 0.0266(7) 0.0225(7) 0.0177(6) 0.0011(5) -0.0052(5) -0.0034(6)
O3 0.0164(6) 0.0221(7) 0.0155(6) -0.0008(5) 0.0027(5) 0.0022(5)
O4 0.0165(6) 0.0324(8) 0.0231(7) 0.0025(6) 0.0020(5) 0.0058(5)
O5 0.0334(7) 0.0222(7) 0.0195(6) 0.0003(6) -0.0024(6) 0.0032(6)
O6 0.0320(7) 0.0196(7) 0.0218(7) -0.0022(6) -0.0038(6) 0.0028(6)
C1 0.0429(12) 0.0187(9) 0.0173(8) 0.0032(7) 0.0003(8) -0.0026(8)
C2 0.0133(7) 0.0191(9) 0.0159(8) 0.0006(7) 0.0026(6) -0.0019(6)
C3 0.0135(8) 0.0200(9) 0.0150(8) 0.0005(7) 0.0024(6) -0.0022(6)
C4 0.0153(8) 0.0192(9) 0.0137(7) -0.0002(7) -0.0009(6) 0.0013(6)
C5 0.0140(8) 0.0205(9) 0.0167(8) 0.0028(7) 0.0024(6) -0.0015(7)
C6 0.0146(8) 0.0198(9) 0.0158(8) -0.0008(7) 0.0025(6) -0.0022(7)
C7 0.0135(7) 0.0218(9) 0.0137(7) -0.0009(7) 0.0001(6) -0.0013(7)
C8 0.0133(8) 0.0181(8) 0.0139(7) 0.0005(7) 0.0013(6) -0.0008(6)
C9 0.0138(8) 0.0173(8) 0.0152(8) -0.0001(7) -0.0002(6) -0.0001(6)
C10 0.0200(8) 0.0171(8) 0.0200(8) 0.0000(7) -0.0002(7) -0.0024(7)
C11 0.0248(9) 0.0178(9) 0.0211(9) 0.0016(7) 0.0005(7) 0.0014(7)
C12 0.0201(8) 0.0197(9) 0.0159(8) 0.0025(7) -0.0008(6) 0.0006(7)
C13 0.0166(8) 0.0217(9) 0.0154(8) 0.0000(7) 0.0028(6) 0.0017(7)
C14 0.0188(8) 0.0224(9) 0.0147(8) 0.0018(7) 0.0043(6) 0.0026(7)
C15 0.0188(8) 0.0212(9) 0.0182(8) 0.0021(7) 0.0032(7) 0.0015(7)
C16 0.0154(8) 0.0211(9) 0.0205(8) -0.0009(7) 0.0046(6) 0.0008(7)
C17 0.0355(11) 0.0254(10) 0.0224(10) -0.0061(8) -0.0053(8) 0.0007(8)
O7 0.0258(6) 0.0208(7) 0.0181(6) -0.0039(5) -0.0009(5) -0.0038(5)
O8 0.0275(7) 0.0257(7) 0.0148(6) 0.0006(5) -0.0023(5) -0.0008(6)
O9 0.0164(6) 0.0197(6) 0.0189(6) 0.0022(5) 0.0015(5) -0.0039(5)
O10 0.0139(6) 0.0250(7) 0.0288(7) -0.0052(6) -0.0002(5) -0.0022(5)
O11 0.0292(7) 0.0171(6) 0.0204(6) 0.0022(5) -0.0028(5) 0.0035(5)
O12 0.0377(8) 0.0213(7) 0.0215(7) 0.0012(6) -0.0078(6) -0.0009(6)
C18 0.0292(10) 0.0263(10) 0.0220(9) -0.0073(8) -0.0005(8) -0.0049(8)
C19 0.0141(8) 0.0211(9) 0.0158(8) -0.0005(7) 0.0030(6) -0.0029(6)
C20 0.0139(7) 0.0188(9) 0.0158(8) 0.0003(7) 0.0041(6) -0.0013(7)
C21 0.0166(8) 0.0188(9) 0.0127(7) 0.0016(7) -0.0009(6) -0.0016(7)
C22 0.0152(8) 0.0169(8) 0.0132(7) 0.0011(6) -0.0016(6) 0.0002(6)
C23 0.0127(7) 0.0180(8) 0.0116(7) 0.0005(7) -0.0005(6) 0.0003(6)
C24 0.0132(7) 0.0172(8) 0.0156(8) 0.0002(7) -0.0003(6) 0.0013(6)
C25 0.0139(8) 0.0186(9) 0.0172(8) -0.0035(7) 0.0027(6) 0.0010(7)
C26 0.0134(8) 0.0169(8) 0.0158(8) -0.0006(7) 0.0021(6) -0.0008(6)
C27 0.0230(9) 0.0172(9) 0.0184(8) 0.0005(7) -0.0016(7) 0.0029(7)
C28 0.0215(9) 0.0181(9) 0.0186(8) -0.0022(7) 0.0001(7) 0.0021(7)
C29 0.0178(8) 0.0188(9) 0.0141(8) -0.0015(7) -0.0018(6) -0.0020(7)
C30 0.0149(7) 0.0192(8) 0.0132(7) 0.0011(7) 0.0002(6) 0.0001(7)
C31 0.0148(8) 0.0208(9) 0.0142(8) -0.0011(7) 0.0024(6) -0.0009(6)
C32 0.0183(8) 0.0210(9) 0.0149(8) -0.0010(7) 0.0015(6) 0.0016(7)
C33 0.0161(8) 0.0198(9) 0.0178(8) 0.0007(7) 0.0021(7) 0.0023(7)
C34 0.0319(11) 0.0214(10) 0.0229(9) 0.0050(8) -0.0024(8) 0.0029(8)

loop_
_atom_type_symbol
_atom_type_description
_atom_type_scat_dispersion_real
_atom_type_scat_dispersion_imag
_atom_type_scat_source
C C 0.0181 0.0091 'International Tables Vol C Tables 4.2.6.8 and 6.1.1.4'
H H 0.0000 0.0000 'International Tables Vol C Tables 4.2.6.8 and 6.1.1.4'
O O 0.0492 0.0322 'International Tables Vol C Tables 4.2.6.8 and 6.1.1.4'

loop_
_geom_angle_atom_site_label_1
_geom_angle_atom_site_label_2
_geom_angle_atom_site_label_3
_geom_angle
C2 O1 C1 115.12(14)
C5 O3 C4 112.93(13)
C16 O6 C17 115.01(15)
O1 C1 H1A 109.5
O1 C1 H1B 109.5
O1 C1 H1C 109.5
H1A C1 H1B 109.5
H1A C1 H1C 109.5
H1B C1 H1C 109.5
O1 C2 C3 111.99(15)
O2 C2 O1 123.92(17)
O2 C2 C3 124.09(17)
C2 C3 C4 120.98(15)
C6 C3 C2 125.96(17)
C6 C3 C4 113.05(16)
O3 C4 C3 107.81(14)
O3 C4 H4 110.7
O3 C4 C9 107.19(14)
C3 C4 H4 110.7
C3 C4 C9 109.54(14)
C9 C4 H4 110.7
O3 C5 C7 113.04(15)
O4 C5 O3 120.36(17)
O4 C5 C7 126.59(17)
C3 C6 H6 123.4
C3 C6 C7 113.29(17)
C7 C6 H6 123.4
C5 C7 H7 111.9
C5 C7 C8 107.09(14)
C6 C7 C5 105.91(14)
C6 C7 H7 111.9
C6 C7 C8 107.67(13)
C8 C7 H7 111.9
C9 C8 C7 107.54(13)
C12 C8 C7 111.19(14)
C12 C8 C9 105.38(14)
C13 C8 C7 109.39(14)
C13 C8 C9 111.82(14)
C13 C8 C12 111.42(14)
C4 C9 C8 108.03(14)
C4 C9 H9 109.8
C4 C9 C10 112.95(15)
C8 C9 H9 109.8
C10 C9 C8 106.34(14)
C10 C9 H9 109.8
C9 C10 H10A 110.5
C9 C10 H10B 110.5
H10A C10 H10B 108.7
C11 C10 C9 106.07(15)
C11 C10 H10A 110.5
C11 C10 H10B 110.5
C10 C11 H11A 111.1
C10 C11 H11B 111.1
C10 C11 C12 103.33(15)
H11A C11 H11B 109.1
C12 C11 H11A 111.1
C12 C11 H11B 111.1
C8 C12 H12A 110.4
C8 C12 H12B 110.4
C11 C12 C8 106.54(14)
C11 C12 H12A 110.4
C11 C12 H12B 110.4
H12A C12 H12B 108.6
C8 C13 H13A 109.2
C8 C13 H13B 109.2
H13A C13 H13B 107.9
C14 C13 C8 112.27(14)
C14 C13 H13A 109.2
C14 C13 H13B 109.2
C13 C14 H14 117.4
C15 C14 C13 125.20(17)
C15 C14 H14 117.4
C14 C15 H15 119.4
C14 C15 C16 121.10(18)
C16 C15 H15 119.4
O5 C16 O6 123.75(17)
O5 C16 C15 125.81(18)
O6 C16 C15 110.44(16)
O6 C17 H17A 109.5
O6 C17 H17B 109.5
O6 C17 H17C 109.5
H17A C17 H17B 109.5
H17A C17 H17C 109.5
H17B C17 H17C 109.5
C19 O7 C18 115.42(15)
C25 O9 C21 113.15(13)
C33 O11 C34 114.68(15)
O7 C18 H18A 109.5
O7 C18 H18B 109.5
O7 C18 H18C 109.5
H18A C18 H18B 109.5
H18A C18 H18C 109.5
H18B C18 H18C 109.5
O7 C19 C20 112.02(15)
O8 C19 O7 123.63(17)
O8 C19 C20 124.35(17)
C19 C20 C21 119.88(15)
C26 C20 C19 127.37(17)
C26 C20 C21 112.74(15)
O9 C21 C20 107.97(14)
O9 C21 H21 110.7
O9 C21 C22 108.12(13)
C20 C21 H21 110.7
C20 C21 C22 108.63(14)
C22 C21 H21 110.7
C21 C22 H22 109.5
C21 C22 C23 107.73(14)
C21 C22 C27 114.24(15)
C23 C22 H22 109.5
C27 C22 H22 109.5
C27 C22 C23 106.26(14)
C22 C23 C24 107.83(13)
C29 C23 C22 104.54(14)
C29 C23 C24 113.42(13)
C30 C23 C22 110.51(14)
C30 C23 C24 108.79(14)
C30 C23 C29 111.63(14)
C23 C24 H24 112.0
C25 C24 C23 105.55(14)
C25 C24 H24 112.0
C26 C24 C23 108.26(13)
C26 C24 H24 112.0
C26 C24 C25 106.58(14)
O9 C25 C24 112.84(14)
O10 C25 O9 120.77(17)
O10 C25 C24 126.32(17)
C20 C26 C24 113.69(16)
C20 C26 H26 123.2
C24 C26 H26 123.2
C22 C27 H27A 110.9
C22 C27 H27B 110.9
H27A C27 H27B 108.9
C28 C27 C22 104.19(14)
C28 C27 H27A 110.9
C28 C27 H27B 110.9
C27 C28 H28A 111.3
C27 C28 H28B 111.3
H28A C28 H28B 109.2
C29 C28 C27 102.57(14)
C29 C28 H28A 111.3
C29 C28 H28B 111.3
C23 C29 H29A 110.9
C23 C29 H29B 110.9
C28 C29 C23 104.38(14)
C28 C29 H29A 110.9
C28 C29 H29B 110.9
H29A C29 H29B 108.9
C23 C30 H30A 109.0
C23 C30 H30B 109.0
H30A C30 H30B 107.8
C31 C30 C23 113.07(14)
C31 C30 H30A 109.0
C31 C30 H30B 109.0
C30 C31 H31 116.4
C32 C31 C30 127.11(17)
C32 C31 H31 116.4
C31 C32 H32 120.6
C31 C32 C33 118.86(17)
C33 C32 H32 120.6
O11 C33 C32 111.32(16)
O12 C33 O11 123.07(18)
O12 C33 C32 125.60(18)
O11 C34 H34A 109.5
O11 C34 H34B 109.5
O11 C34 H34C 109.5
H34A C34 H34B 109.5
H34A C34 H34C 109.5
H34B C34 H34C 109.5

loop_
_geom_bond_atom_site_label_1
_geom_bond_atom_site_label_2
_geom_bond_distance
O1 C1 1.447(2)
O1 C2 1.340(2)
O2 C2 1.208(2)
O3 C4 1.472(2)
O3 C5 1.352(2)
O4 C5 1.203(2)
O5 C16 1.205(2)
O6 C16 1.342(2)
O6 C17 1.446(2)
C1 H1A 0.9800
C1 H1B 0.9800
C1 H1C 0.9800
C2 C3 1.478(2)
C3 C4 1.504(3)
C3 C6 1.333(2)
C4 H4 1.0000
C4 C9 1.537(2)
C5 C7 1.517(3)
C6 H6 0.9500
C6 C7 1.509(3)
C7 H7 1.0000
C7 C8 1.576(2)
C8 C9 1.567(2)
C8 C12 1.545(3)
C8 C13 1.542(2)
C9 H9 1.0000
C9 C10 1.545(2)
C10 H10A 0.9900
C10 H10B 0.9900
C10 C11 1.536(3)
C11 H11A 0.9900
C11 H11B 0.9900
C11 C12 1.538(3)
C12 H12A 0.9900
C12 H12B 0.9900
C13 H13A 0.9900
C13 H13B 0.9900
C13 C14 1.500(2)
C14 H14 0.9500
C14 C15 1.323(3)
C15 H15 0.9500
C15 C16 1.484(3)
C17 H17A 0.9800
C17 H17B 0.9800
C17 H17C 0.9800
O7 C18 1.448(2)
O7 C19 1.345(2)
O8 C19 1.206(2)
O9 C21 1.475(2)
O9 C25 1.353(2)
O10 C25 1.201(2)
O11 C33 1.346(2)
O11 C34 1.450(2)
O12 C33 1.203(2)
C18 H18A 0.9800
C18 H18B 0.9800
C18 H18C 0.9800
C19 C20 1.472(2)
C20 C21 1.508(3)
C20 C26 1.333(2)
C21 H21 1.0000
C21 C22 1.534(2)
C22 H22 1.0000
C22 C23 1.571(2)
C22 C27 1.544(3)
C23 C24 1.578(2)
C23 C29 1.544(2)
C23 C30 1.543(2)
C24 H24 1.0000
C24 C25 1.517(3)
C24 C26 1.508(2)
C26 H26 0.9500
C27 H27A 0.9900
C27 H27B 0.9900
C27 C28 1.534(2)
C28 H28A 0.9900
C28 H28B 0.9900
C28 C29 1.533(3)
C29 H29A 0.9900
C29 H29B 0.9900
C30 H30A 0.9900
C30 H30B 0.9900
C30 C31 1.498(2)
C31 H31 0.9500
C31 C32 1.321(3)
C32 H32 0.9500
C32 C33 1.485(2)
C34 H34A 0.9800
C34 H34B 0.9800
C34 H34C 0.9800
